data_7043259
loop_
_publ_author_name
'Matyuska, Ferenc'
'Szorcsik, Attila'
'Nagy, Nora V.'
'Dancs, \'Agnes'
'Kov\'ats, \'Eva'
'Benyei, Attila'
'Gajda, Tam\'as'

_publ_section_title
;
 Tailoring the local environment around metal ions: solution chemical and
 structural study of some multidentate tripodal ligands
;
_journal_name_full 'Dalton Trans.'
_journal_paper_doi 10.1039/C7DT00104E
_journal_year 2017
_chemical_formula_moiety (C24H30N6Zn),(Cl),(ClO4)
_chemical_formula_sum 'C24 H30 Cl2 N6 O4 Zn'
_chemical_formula_weight 602.81
_space_group_crystal_system trigonal
_space_group_IT_number 167
_space_group_name_Hall '-R 3 2"c'
_space_group_name_H-M_alt 'R -3 c :H'
_symmetry_space_group_name_Hall '-R 3 2"c'
_symmetry_space_group_name_H-M 'R -3 c :H'
_atom_sites_solution_hydrogens difmap
_atom_sites_solution_primary difmap
_atom_sites_solution_secondary difmap
_audit_creation_method SHELXL-2014/7
_audit_update_record
;
2017-01-08 deposited with the CCDC.
2017-06-06 downloaded from the CCDC.
;
_cell_angle_alpha 90
_cell_angle_beta 90
_cell_angle_gamma 120
_cell_formula_units_Z 12
_cell_length_a 13.9000(5)
_cell_length_b 13.9000(5)
_cell_length_c 45.0290(14)
_cell_measurement_reflns_used 44094
_cell_measurement_temperature 293(2)
_cell_measurement_theta_max 27.41
_cell_measurement_theta_min 3.23
_cell_volume 7534.5(4)
_computing_cell_refinement 'CrystalClear (Rigaku/MSC Inc., 2005)'
_computing_data_collection 'CrystalClear (Rigaku/MSC Inc., 2005)'
_computing_data_reduction 'CrystalClear (Rigaku/MSC Inc., 2005)'
_computing_molecular_graphics 'Spek, A.L. (2003). J.Appl.Cryst. 36,7-13.'
_computing_structure_refinement 'SHELXL-2014/7 (Sheldrick, 2014)'
_computing_structure_solution 'SHELXL-2014/7 (Sheldrick, 2014)'
_diffrn_ambient_temperature 293(2)
_diffrn_detector_area_resol_mean 10.0000
_diffrn_measured_fraction_theta_full 0.997
_diffrn_measured_fraction_theta_max 0.998
_diffrn_measurement_details
;
 scan:  N=1,PHI=180.0,CHI=0.0,OMEGA=20.0,200.0,5.0,COUPLE=0.00                 
 scan:  N=2,PHI=0.0,CHI=0.0,OMEGA=20.0,200.0,5.0,COUPLE=0.00                   
 scan:  N=3,PHI=90.0,CHI=40.0,OMEGA=20.0,200.0,5.0,COUPLE=0.00                 
 scan:  N=4,PHI=180.0,CHI=40.0,OMEGA=20.0,200.0,5.0,COUPLE=0.00                
 Orientation Matrix:
    UB11  0.0687 UB12  0.0153 UB13  0.0110
    UB21  0.0415 UB22  0.0747 UB23 -0.0096
    UB31 -0.0214 UB32  0.0329 UB33  0.0167
    Matrix type: 'd*Trek'
;
_diffrn_measurement_device RAXIS-RAPID
_diffrn_measurement_method dtprofit.ref
_diffrn_radiation_detector RX
_diffrn_radiation_monochromator 'Graphite Monochromator'
_diffrn_radiation_type MoK\a
_diffrn_radiation_wavelength 0.71073
_diffrn_reflns_av_R_equivalents 0.0377
_diffrn_reflns_av_unetI/netI 0.0093
_diffrn_reflns_Laue_measured_fraction_full 0.997
_diffrn_reflns_Laue_measured_fraction_max 0.998
_diffrn_reflns_limit_h_max 18
_diffrn_reflns_limit_h_min -18
_diffrn_reflns_limit_k_max 18
_diffrn_reflns_limit_k_min -18
_diffrn_reflns_limit_l_max 58
_diffrn_reflns_limit_l_min -58
_diffrn_reflns_number 72365
_diffrn_reflns_point_group_measured_fraction_full 0.997
_diffrn_reflns_point_group_measured_fraction_max 0.998
_diffrn_reflns_theta_full 25.242
_diffrn_reflns_theta_max 27.472
_diffrn_reflns_theta_min 3.230
_diffrn_source 'Sealed Tube'
_diffrn_source_current 40.0000
_diffrn_source_power 2.0000
_diffrn_source_voltage 50.0000
_exptl_absorpt_coefficient_mu 1.236
_exptl_absorpt_correction_T_max 1.0000
_exptl_absorpt_correction_T_min 0.8646
_exptl_absorpt_correction_type multi-scan
_exptl_absorpt_process_details
;
CrystalClear SM 1.4.0 (Rigaku/MSC Inc., 2008).
;
_exptl_crystal_colour colorless
_exptl_crystal_density_diffrn 1.594
_exptl_crystal_description chunk
_exptl_crystal_F_000 3744
_exptl_crystal_size_max 0.250
_exptl_crystal_size_mid 0.250
_exptl_crystal_size_min 0.200
_refine_diff_density_max 0.711
_refine_diff_density_min -1.145
_refine_diff_density_rms 0.091
_refine_ls_extinction_method none
_refine_ls_goodness_of_fit_ref 1.148
_refine_ls_hydrogen_treatment constr
_refine_ls_matrix_type full
_refine_ls_number_parameters 107
_refine_ls_number_reflns 1924
_refine_ls_number_restraints 0
_refine_ls_restrained_S_all 1.148
_refine_ls_R_factor_all 0.0595
_refine_ls_R_factor_gt 0.0531
_refine_ls_shift/su_max 0.000
_refine_ls_shift/su_mean 0.000
_refine_ls_structure_factor_coef Fsqd
_refine_ls_weighting_details 'w=1/[\s^2^(Fo^2^)+(0.1034P)^2^+20.5149P] where P=(Fo^2^+2Fc^2^)/3'
_refine_ls_weighting_scheme calc
_refine_ls_wR_factor_gt 0.1697
_refine_ls_wR_factor_ref 0.1812
_reflns_Friedel_coverage 0.000
_reflns_number_gt 1614
_reflns_number_total 1924
_reflns_threshold_expression 'I > 2\s(I)'
_cod_data_source_file c7dt00104e2.cif
_cod_data_source_block 2
_cod_original_cell_volume 7534.5(6)
_cod_database_code 7043259
_publcif_datablock.id {69e981f3-9788-4bad-9c83-fc473afe6f90}

_shelx_shelxl_version_number 2014/7
_shelx_space_group_comment
;
The symmetry employed for this shelxl refinement is uniquely defined
by the following loop, which should always be used as a source of
symmetry information in preference to the above space-group names.
They are only intended as comments.
;
_shelx_estimated_absorpt_t_min 0.748
_shelx_estimated_absorpt_t_max 0.790

loop_
_space_group_symop_operation_xyz
'x, y, z'
'-y, x-y, z'
'-x+y, -x, z'
'x-y, -y, -z+1/2'
'-x, -x+y, -z+1/2'
'y, x, -z+1/2'
'x+2/3, y+1/3, z+1/3'
'-y+2/3, x-y+1/3, z+1/3'
'-x+y+2/3, -x+1/3, z+1/3'
'x-y+2/3, -y+1/3, -z+5/6'
'-x+2/3, -x+y+1/3, -z+5/6'
'y+2/3, x+1/3, -z+5/6'
'x+1/3, y+2/3, z+2/3'
'-y+1/3, x-y+2/3, z+2/3'
'-x+y+1/3, -x+2/3, z+2/3'
'x-y+1/3, -y+2/3, -z+7/6'
'-x+1/3, -x+y+2/3, -z+7/6'
'y+1/3, x+2/3, -z+7/6'
'-x, -y, -z'
'y, -x+y, -z'
'x-y, x, -z'
'-x+y, y, z-1/2'
'x, x-y, z-1/2'
'-y, -x, z-1/2'
'-x+2/3, -y+1/3, -z+1/3'
'y+2/3, -x+y+1/3, -z+1/3'
'x-y+2/3, x+1/3, -z+1/3'
'-x+y+2/3, y+1/3, z-1/6'
'x+2/3, x-y+1/3, z-1/6'
'-y+2/3, -x+1/3, z-1/6'
'-x+1/3, -y+2/3, -z+2/3'
'y+1/3, -x+y+2/3, -z+2/3'
'x-y+1/3, x+2/3, -z+2/3'
'-x+y+1/3, y+2/3, z+1/6'
'x+1/3, x-y+2/3, z+1/6'
'-y+1/3, -x+2/3, z+1/6'

loop_
_atom_site_label
_atom_site_type_symbol
_atom_site_fract_x
_atom_site_fract_y
_atom_site_fract_z
_atom_site_U_iso_or_equiv
_atom_site_adp_type
_atom_site_occupancy
_atom_site_site_symmetry_order
_atom_site_calc_flag
_atom_site_refinement_flags_posn
_atom_site_refinement_flags_adp
_atom_site_refinement_flags_occupancy
Zn1 Zn 0.3333 0.6667 0.05435(2) 0.0344(3) Uani 1 3 d S T P
N2 N 0.3191(2) 0.5259(2) 0.02730(5) 0.0416(6) Uani 1 1 d . . .
N1 N 0.4091(2) 0.5976(2) 0.08252(5) 0.0364(6) Uani 1 1 d . . .
H1N H 0.4891 0.6441 0.0790 0.044 Uiso 1 1 d R U .
C8 C 0.2908(3) 0.5047(3) -0.00163(7) 0.0496(8) Uani 1 1 d . . .
H8 H 0.2622 0.5446 -0.0111 0.060 Uiso 1 1 calc R U .
C7 C 0.3022(3) 0.4269(3) -0.01792(8) 0.0578(9) Uani 1 1 d . . .
H7 H 0.2816 0.4146 -0.0378 0.069 Uiso 1 1 calc R U .
C6 C 0.3446(4) 0.3679(4) -0.00415(9) 0.0626(10) Uani 1 1 d . . .
H6 H 0.3541 0.3158 -0.0147 0.075 Uiso 1 1 calc R U .
C5 C 0.3731(3) 0.3869(3) 0.02565(8) 0.0535(8) Uani 1 1 d . . .
H5 H 0.4013 0.3474 0.0354 0.064 Uiso 1 1 calc R U .
C4 C 0.3585(3) 0.4670(3) 0.04074(7) 0.0407(7) Uani 1 1 d . . .
C3 C 0.3820(3) 0.4855(3) 0.07374(7) 0.0469(8) Uani 1 1 d . . .
H3A H 0.3174 0.4316 0.0847 0.056 Uiso 1 1 calc R U .
H3B H 0.4437 0.4743 0.0787 0.056 Uiso 1 1 calc R U .
C1 C 0.3951(2) 0.6052(3) 0.11513(6) 0.0383(7) Uani 1 1 d . . .
H1 H 0.4313 0.5694 0.1253 0.046 Uiso 1 1 calc R U .
C2 C 0.4546(3) 0.7276(3) 0.12453(7) 0.0414(7) Uani 1 1 d . . .
H2A H 0.4626 0.7316 0.1460 0.050 Uiso 1 1 calc R U .
H2B H 0.5286 0.7647 0.1160 0.050 Uiso 1 1 calc R U .
Cl2 Cl 0.6667 0.71459(12) 0.0833 0.0628(4) Uani 1 2 d S T P
Cl1 Cl 0.3333 0.6667 -0.0833 0.1073(15) Uani 1 6 d S T P
O1 O 0.3333 0.6667 -0.0561(6) 0.276(10) Uiso 1 3 d S . P
O2 O 0.2138(19) 0.5512(19) -0.0686(5) 0.465(11) Uiso 1 1 d . . .

loop_
_atom_site_aniso_label
_atom_site_aniso_U_11
_atom_site_aniso_U_22
_atom_site_aniso_U_33
_atom_site_aniso_U_23
_atom_site_aniso_U_13
_atom_site_aniso_U_12
Zn1 0.0367(3) 0.0367(3) 0.0299(4) 0.000 0.000 0.01836(15)
N2 0.0446(14) 0.0405(13) 0.0381(13) -0.0056(10) -0.0013(10) 0.0203(11)
N1 0.0396(13) 0.0377(13) 0.0328(11) -0.0014(9) -0.0017(9) 0.0200(11)
C8 0.0535(19) 0.0499(18) 0.0419(16) -0.0040(13) -0.0046(14) 0.0232(16)
C7 0.067(2) 0.058(2) 0.0438(17) -0.0134(15) -0.0040(16) 0.0278(19)
C6 0.077(3) 0.055(2) 0.058(2) -0.0156(16) 0.0042(18) 0.034(2)
C5 0.066(2) 0.0493(19) 0.0524(19) -0.0033(15) 0.0044(16) 0.0343(18)
C4 0.0425(15) 0.0387(15) 0.0398(15) -0.0021(11) 0.0018(12) 0.0194(13)
C3 0.064(2) 0.0429(17) 0.0395(15) -0.0002(12) -0.0016(14) 0.0309(16)
C1 0.0443(16) 0.0448(16) 0.0283(13) 0.0002(11) -0.0049(11) 0.0241(14)
C2 0.0439(17) 0.0479(17) 0.0306(13) -0.0054(11) -0.0071(12) 0.0215(13)
Cl2 0.0395(6) 0.0747(7) 0.0626(8) 0.0021(3) 0.0043(5) 0.0197(3)
Cl1 0.139(2) 0.139(2) 0.0440(15) 0.000 0.000 0.0695(12)

loop_
_atom_type_symbol
_atom_type_description
_atom_type_scat_dispersion_real
_atom_type_scat_dispersion_imag
_atom_type_scat_source
C C 0.0033 0.0016 'International Tables Vol C Tables 4.2.6.8 and 6.1.1.4'
H H 0.0000 0.0000 'International Tables Vol C Tables 4.2.6.8 and 6.1.1.4'
Cl Cl 0.1484 0.1585 'International Tables Vol C Tables 4.2.6.8 and 6.1.1.4'
N N 0.0061 0.0033 'International Tables Vol C Tables 4.2.6.8 and 6.1.1.4'
O O 0.0106 0.0060 'International Tables Vol C Tables 4.2.6.8 and 6.1.1.4'
Zn Zn 0.2839 1.4301 'International Tables Vol C Tables 4.2.6.8 and 6.1.1.4'

loop_
_geom_angle_atom_site_label_1
_geom_angle_atom_site_label_2
_geom_angle_atom_site_label_3
_geom_angle
_geom_angle_site_symmetry_1
_geom_angle_site_symmetry_3
N1 Zn1 N1 88.92(10) . 2_665
N1 Zn1 N1 88.93(10) . 3_565
N1 Zn1 N1 88.92(10) 2_665 3_565
N1 Zn1 N2 77.24(10) . .
N1 Zn1 N2 160.72(10) 2_665 .
N1 Zn1 N2 103.98(10) 3_565 .
N1 Zn1 N2 160.72(10) . 3_565
N1 Zn1 N2 103.98(10) 2_665 3_565
N1 Zn1 N2 77.25(10) 3_565 3_565
N2 Zn1 N2 92.95(9) . 3_565
N1 Zn1 N2 103.98(10) . 2_665
N1 Zn1 N2 77.25(10) 2_665 2_665
N1 Zn1 N2 160.72(10) 3_565 2_665
N2 Zn1 N2 92.95(9) . 2_665
N2 Zn1 N2 92.95(9) 3_565 2_665
C4 N2 C8 117.8(3) . .
C4 N2 Zn1 114.02(19) . .
C8 N2 Zn1 127.4(2) . .
C3 N1 C1 111.7(2) . .
C3 N1 Zn1 113.10(19) . .
C1 N1 Zn1 115.91(19) . .
C3 N1 H1N 105.3 . .
C1 N1 H1N 104.8 . .
Zn1 N1 H1N 104.9 . .
N2 C8 C7 123.3(4) . .
N2 C8 H8 118.4 . .
C7 C8 H8 118.4 . .
C6 C7 C8 118.7(3) . .
C6 C7 H7 120.7 . .
C8 C7 H7 120.7 . .
C7 C6 C5 119.4(3) . .
C7 C6 H6 120.3 . .
C5 C6 H6 120.3 . .
C6 C5 C4 118.6(3) . .
C6 C5 H5 120.7 . .
C4 C5 H5 120.7 . .
N2 C4 C5 122.2(3) . .
N2 C4 C3 117.4(3) . .
C5 C4 C3 120.3(3) . .
N1 C3 C4 111.4(2) . .
N1 C3 H3A 109.3 . .
C4 C3 H3A 109.3 . .
N1 C3 H3B 109.3 . .
C4 C3 H3B 109.3 . .
H3A C3 H3B 108.0 . .
N1 C1 C2 112.5(2) . 3_565
N1 C1 C2 109.5(2) . .
C2 C1 C2 111.3(3) 3_565 .
N1 C1 H1 107.8 . .
C2 C1 H1 107.8 3_565 .
C2 C1 H1 107.8 . .
C1 C2 C1 114.0(3) 2_665 .
C1 C2 H2A 108.7 2_665 .
C1 C2 H2A 108.7 . .
C1 C2 H2B 108.7 2_665 .
C1 C2 H2B 108.7 . .
H2A C2 H2B 107.6 . .
O1 Cl1 O1 180.0 . 10_564
O1 Cl1 O2 112.0(6) . 11_554
O1 Cl1 O2 68.0(6) 10_564 11_554
O1 Cl1 O2 112.0(6) . 12_454
O1 Cl1 O2 68.0(6) 10_564 12_454
O2 Cl1 O2 106.8(7) 11_554 12_454
O1 Cl1 O2 68.0(6) . 3_565
O1 Cl1 O2 112.0(6) 10_564 3_565
O2 Cl1 O2 122(2) 11_554 3_565
O2 Cl1 O2 128(2) 12_454 3_565
O1 Cl1 O2 68.0(6) . 2_665
O1 Cl1 O2 112.0(6) 10_564 2_665
O2 Cl1 O2 44.2(13) 11_554 2_665
O2 Cl1 O2 122(2) 12_454 2_665
O2 Cl1 O2 106.8(7) 3_565 2_665
O1 Cl1 O2 68.0(6) . .
O1 Cl1 O2 112.0(6) 10_564 .
O2 Cl1 O2 128(2) 11_554 .
O2 Cl1 O2 44.2(13) 12_454 .
O2 Cl1 O2 106.8(7) 3_565 .
O2 Cl1 O2 106.8(7) 2_665 .
O1 Cl1 O2 112.0(6) . 10_564
O1 Cl1 O2 68.0(6) 10_564 10_564
O2 Cl1 O2 106.8(7) 11_554 10_564
O2 Cl1 O2 106.8(7) 12_454 10_564
O2 Cl1 O2 44.2(13) 3_565 10_564
O2 Cl1 O2 128(2) 2_665 10_564
O2 Cl1 O2 122(2) . 10_564
Cl1 O1 O2 71.0(12) . 3_565
Cl1 O1 O2 71.0(12) . 2_665
O2 O1 O2 109.9(12) 3_565 2_665
Cl1 O1 O2 71.0(12) . .
O2 O1 O2 109.9(12) 3_565 .
O2 O1 O2 109.9(12) 2_665 .
O2 O2 O1 108.9(13) 12_454 .
O2 O2 Cl1 67.9(6) 12_454 .
O1 O2 Cl1 41.1(11) . .

loop_
_geom_bond_atom_site_label_1
_geom_bond_atom_site_label_2
_geom_bond_distance
_geom_bond_site_symmetry_2
Zn1 N1 2.157(3) .
Zn1 N1 2.157(3) 2_665
Zn1 N1 2.157(3) 3_565
Zn1 N2 2.228(3) .
Zn1 N2 2.228(3) 3_565
Zn1 N2 2.228(3) 2_665
N2 C4 1.336(4) .
N2 C8 1.350(4) .
N1 C3 1.462(4) .
N1 C1 1.492(4) .
N1 H1N 0.9801 .
C8 C7 1.380(5) .
C8 H8 0.9300 .
C7 C6 1.373(6) .
C7 H7 0.9300 .
C6 C5 1.386(5) .
C6 H6 0.9300 .
C5 C4 1.403(4) .
C5 H5 0.9300 .
C4 C3 1.516(4) .
C3 H3A 0.9700 .
C3 H3B 0.9700 .
C1 C2 1.531(4) 3_565
C1 C2 1.533(4) .
C1 H1 0.9800 .
C2 C1 1.531(4) 2_665
C2 H2A 0.9700 .
C2 H2B 0.9700 .
Cl1 O1 1.22(3) .
Cl1 O1 1.22(3) 10_564
Cl1 O2 1.763(19) 11_554
Cl1 O2 1.763(19) 12_454
Cl1 O2 1.763(19) 3_565
Cl1 O2 1.763(19) 2_665
Cl1 O2 1.763(19) .
Cl1 O2 1.763(19) 10_564
O1 O2 1.728(18) 3_565
O1 O2 1.728(18) 2_665
O1 O2 1.729(18) .
O2 O2 1.33(4) 12_454
